data_7150553
loop_
_publ_author_name
'Nakaike, Yumi'
'Hayashi, Daisuke'
'Nishiwaki, Nagatoshi'
'Tobe, Yoshito'
'Ariga, Masahiro'

_publ_section_title
;
 Formylnitroenamines: useful building blocks for nitrated pyridones and
 aminopyridines with functional groups
;
_journal_issue 2
_journal_name_full 'Organic &amp; Biomolecular Chemistry'
_journal_page_first 325
_journal_page_last 334
_journal_paper_doi 10.1039/b815306j
_journal_volume 7
_journal_year 2009
_chemical_formula_moiety 'C9 H10 N4 O2'
_chemical_formula_sum 'C9 H10 N4 O2'
_chemical_formula_weight 206.21
_chemical_name_common 9b
_chemical_name_systematic
;
?
;
_space_group_IT_number 2
_symmetry_cell_setting triclinic
_symmetry_space_group_name_Hall '-P 1'
_symmetry_space_group_name_H-M 'P -1'
_atom_sites_solution_hydrogens geom
_atom_sites_solution_primary direct
_atom_sites_solution_secondary difmap
_audit_creation_method SHELXL-97
_cell_angle_alpha 107.479(5)
_cell_angle_beta 100.889(8)
_cell_angle_gamma 101.507(5)
_cell_formula_units_Z 2
_cell_length_a 4.5625(6)
_cell_length_b 10.2315(19)
_cell_length_c 11.4327(17)
_cell_measurement_reflns_used 5873
_cell_measurement_temperature 113.2
_cell_measurement_theta_max 113.2
_cell_measurement_theta_min 3.4
_cell_volume 480.82(13)
_computing_cell_refinement PROCESS-AUTO
_computing_data_collection PROCESS-AUTO
_computing_data_reduction 'teXsan Ver. 2.0'
_computing_publication_material 'teXsan Ver. 2.0'
_computing_structure_refinement 'SHELXL-97 (Sheldrick, 1997)'
_computing_structure_solution SAPI91
_diffrn_ambient_temperature 113.2
_diffrn_detector_area_resol_mean 10.00
_diffrn_measured_fraction_theta_full 0.995
_diffrn_measured_fraction_theta_max 0.995
_diffrn_measurement_device_type 'Rigaku RAXIS-RAPID Imaging Plate'
_diffrn_measurement_method \w
_diffrn_radiation_monochromator graphite
_diffrn_radiation_source 'fine-focus sealed tube'
_diffrn_radiation_type MoK\a
_diffrn_radiation_wavelength 0.71075
_diffrn_reflns_av_R_equivalents 0.0244
_diffrn_reflns_av_sigmaI/netI 0.0196
_diffrn_reflns_limit_h_max 5
_diffrn_reflns_limit_h_min -5
_diffrn_reflns_limit_k_max 13
_diffrn_reflns_limit_k_min -13
_diffrn_reflns_limit_l_max 14
_diffrn_reflns_limit_l_min -14
_diffrn_reflns_number 7811
_diffrn_reflns_theta_full 27.48
_diffrn_reflns_theta_max 27.48
_diffrn_reflns_theta_min 3.38
_exptl_absorpt_coefficient_mu 0.105
_exptl_absorpt_correction_T_max 0.959
_exptl_absorpt_correction_T_min 0.799
_exptl_absorpt_correction_type multi-scan
_exptl_crystal_colour colorless
_exptl_crystal_density_diffrn 1.424
_exptl_crystal_density_method 'not measured'
_exptl_crystal_description block
_exptl_crystal_F_000 216
_exptl_crystal_size_max 0.700
_exptl_crystal_size_mid 0.500
_exptl_crystal_size_min 0.400
_refine_diff_density_max 0.323
_refine_diff_density_min -0.239
_refine_diff_density_rms 0.060
_refine_ls_extinction_method none
_refine_ls_goodness_of_fit_ref 1.098
_refine_ls_hydrogen_treatment noref
_refine_ls_matrix_type full
_refine_ls_number_parameters 136
_refine_ls_number_reflns 2180
_refine_ls_number_restraints 0
_refine_ls_restrained_S_all 1.098
_refine_ls_R_factor_all 0.0416
_refine_ls_R_factor_gt 0.0356
_refine_ls_shift/su_max 0.000
_refine_ls_shift/su_mean 0.000
_refine_ls_structure_factor_coef Fsqd
_refine_ls_weighting_details 'calc w=1/[\s^2^(Fo^2^)+(0.0653P)^2^+0.0933P] where P=(Fo^2^+2Fc^2^)/3'
_refine_ls_weighting_scheme calc
_refine_ls_wR_factor_gt 0.1054
_refine_ls_wR_factor_ref 0.1097
_reflns_number_gt 1946
_reflns_number_total 2180
_reflns_threshold_expression >2sigma(I)
_cod_data_source_file b815306j.txt
_cod_data_source_block shelxl
_cod_original_sg_symbol_H-M 'P -1 '
_cod_database_code 7150553

loop_
_symmetry_equiv_pos_as_xyz
'x, y, z'
'-x, -y, -z'

loop_
_atom_site_label
_atom_site_type_symbol
_atom_site_fract_x
_atom_site_fract_y
_atom_site_fract_z
_atom_site_U_iso_or_equiv
_atom_site_adp_type
_atom_site_occupancy
_atom_site_symmetry_multiplicity
_atom_site_calc_flag
_atom_site_refinement_flags
_atom_site_disorder_assembly
_atom_site_disorder_group
O1 O 0.31102(18) 0.15802(8) 0.31553(7) 0.0250(2) Uani 1 1 d . . .
O2 O 0.27832(18) 0.04305(8) 0.11832(7) 0.0268(2) Uani 1 1 d . . .
N1 N 1.0682(2) 0.46486(9) 0.35091(8) 0.0175(2) Uani 1 1 d . . .
N2 N 0.4021(2) 0.14305(9) 0.21883(8) 0.0186(2) Uani 1 1 d . . .
N3 N 1.2220(2) 0.36871(10) -0.06673(8) 0.0262(2) Uani 1 1 d . . .
N4 N 1.4100(2) 0.57171(9) 0.26107(8) 0.0173(2) Uani 1 1 d . . .
C1 C 0.8246(2) 0.36119(10) 0.33865(9) 0.0177(2) Uani 1 1 d . . .
C2 C 0.6683(2) 0.25159(10) 0.22395(9) 0.0164(2) Uani 1 1 d . . .
C3 C 0.7641(2) 0.24668(10) 0.11502(9) 0.0168(2) Uani 1 1 d . . .
C4 C 1.0140(2) 0.35473(10) 0.12518(9) 0.0164(2) Uani 1 1 d . . .
C5 C 1.1667(2) 0.46520(10) 0.24620(9) 0.0156(2) Uani 1 1 d . . .
C6 C 1.1242(2) 0.35901(10) 0.01650(9) 0.0189(2) Uani 1 1 d . . .
C7 C 1.5730(2) 0.68204(10) 0.38567(9) 0.0181(2) Uani 1 1 d . . .
C8 C 1.8041(2) 0.80149(11) 0.37121(10) 0.0221(2) Uani 1 1 d . . .
C9 C 1.6501(3) 0.88945(12) 0.30643(12) 0.0298(3) Uani 1 1 d . . .
H1 H 0.7762 0.3728 0.4179 0.033 Uiso 1 1 d . . .
H2 H 0.6714 0.1773 0.0369 0.033 Uiso 1 1 d . . .
H3 H 1.4805 0.5660 0.1913 0.033 Uiso 1 1 d . . .
H4 H 1.4251 0.7197 0.4241 0.022 Uiso 1 1 d . . .
H5 H 1.6784 0.6403 0.4387 0.022 Uiso 1 1 d . . .
H6 H 1.9322 0.7607 0.3224 0.026 Uiso 1 1 d . . .
H7 H 1.9312 0.8626 0.4537 0.026 Uiso 1 1 d . . .
H8 H 1.5214 0.9310 0.3548 0.035 Uiso 1 1 d . . .
H9 H 1.8020 0.9626 0.2995 0.035 Uiso 1 1 d . . .
H10 H 1.5235 0.8294 0.2235 0.035 Uiso 1 1 d . . .

loop_
_atom_site_aniso_label
_atom_site_aniso_U_11
_atom_site_aniso_U_22
_atom_site_aniso_U_33
_atom_site_aniso_U_23
_atom_site_aniso_U_13
_atom_site_aniso_U_12
O1 0.0266(4) 0.0242(4) 0.0227(4) 0.0065(3) 0.0119(3) 0.0017(3)
O2 0.0277(4) 0.0195(4) 0.0221(4) -0.0008(3) 0.0040(3) -0.0031(3)
N1 0.0194(4) 0.0173(4) 0.0138(4) 0.0036(3) 0.0047(3) 0.0035(3)
N2 0.0194(4) 0.0160(4) 0.0187(4) 0.0045(3) 0.0051(3) 0.0037(3)
N3 0.0297(5) 0.0260(5) 0.0177(5) 0.0040(4) 0.0075(4) 0.0008(4)
N4 0.0190(4) 0.0172(4) 0.0128(4) 0.0033(3) 0.0040(3) 0.0020(3)
C1 0.0201(5) 0.0171(5) 0.0154(5) 0.0047(4) 0.0054(4) 0.0048(4)
C2 0.0164(5) 0.0147(4) 0.0172(5) 0.0048(4) 0.0047(4) 0.0036(4)
C3 0.0191(5) 0.0152(5) 0.0135(5) 0.0023(4) 0.0021(4) 0.0051(4)
C4 0.0183(5) 0.0171(4) 0.0134(4) 0.0043(4) 0.0043(3) 0.0054(4)
C5 0.0169(5) 0.0152(4) 0.0144(5) 0.0046(4) 0.0031(4) 0.0056(4)
C6 0.0199(5) 0.0170(5) 0.0150(5) 0.0020(4) 0.0029(4) 0.0019(4)
C7 0.0194(5) 0.0166(4) 0.0149(5) 0.0029(4) 0.0032(4) 0.0028(4)
C8 0.0184(5) 0.0206(5) 0.0213(5) 0.0031(4) 0.0039(4) 0.0002(4)
C9 0.0300(6) 0.0215(5) 0.0371(6) 0.0127(5) 0.0083(5) 0.0018(4)

loop_
_atom_type_symbol
_atom_type_description
_atom_type_scat_dispersion_real
_atom_type_scat_dispersion_imag
_atom_type_scat_source
C C 0.0033 0.0016 'International Tables Vol C Tables 4.2.6.8 and 6.1.1.4'
N N 0.0061 0.0033 'International Tables Vol C Tables 4.2.6.8 and 6.1.1.4'
O O 0.0106 0.0060 'International Tables Vol C Tables 4.2.6.8 and 6.1.1.4'
H H 0.0000 0.0000 'International Tables Vol C Tables 4.2.6.8 and 6.1.1.4'

loop_
_geom_angle_atom_site_label_1
_geom_angle_atom_site_label_2
_geom_angle_atom_site_label_3
_geom_angle
_geom_angle_site_symmetry_1
_geom_angle_site_symmetry_3
_geom_angle_publ_flag
C1 N1 C5 118.54(8) . . ?
O2 N2 O1 123.77(9) . . ?
O2 N2 C2 118.35(8) . . ?
O1 N2 C2 117.87(8) . . ?
C5 N4 C7 122.03(8) . . ?
N1 C1 C2 123.10(9) . . ?
C3 C2 C1 120.22(9) . . ?
C3 C2 N2 120.29(9) . . ?
C1 C2 N2 119.49(9) . . ?
C4 C3 C2 117.63(9) . . ?
C3 C4 C5 119.70(9) . . ?
C3 C4 C6 121.14(9) . . ?
C5 C4 C6 119.16(9) . . ?
N4 C5 N1 117.22(8) . . ?
N4 C5 C4 122.00(9) . . ?
N1 C5 C4 120.78(9) . . ?
N3 C6 C4 176.70(10) . . ?
N4 C7 C8 110.54(8) . . ?
C9 C8 C7 113.12(9) . . ?

loop_
_geom_bond_atom_site_label_1
_geom_bond_atom_site_label_2
_geom_bond_distance
_geom_bond_site_symmetry_2
_geom_bond_publ_flag
O1 N2 1.2312(11) . ?
O2 N2 1.2265(11) . ?
N1 C1 1.3273(13) . ?
N1 C5 1.3564(13) . ?
N2 C2 1.4516(12) . ?
N3 C6 1.1462(14) . ?
N4 C5 1.3353(13) . ?
N4 C7 1.4682(12) . ?
C1 C2 1.3893(13) . ?
C2 C3 1.3863(14) . ?
C3 C4 1.3804(14) . ?
C4 C5 1.4350(13) . ?
C4 C6 1.4347(13) . ?
C7 C8 1.5185(14) . ?
C8 C9 1.5191(16) . ?

loop_
_geom_torsion_atom_site_label_1
_geom_torsion_atom_site_label_2
_geom_torsion_atom_site_label_3
_geom_torsion_atom_site_label_4
_geom_torsion
_geom_torsion_site_symmetry_1
_geom_torsion_site_symmetry_2
_geom_torsion_site_symmetry_3
_geom_torsion_site_symmetry_4
_geom_torsion_publ_flag
C5 N1 C1 C2 1.05(15) . . . . ?
N1 C1 C2 C3 -0.07(16) . . . . ?
N1 C1 C2 N2 -179.51(8) . . . . ?
O2 N2 C2 C3 4.55(14) . . . . ?
O1 N2 C2 C3 -174.40(9) . . . . ?
O2 N2 C2 C1 -176.01(9) . . . . ?
O1 N2 C2 C1 5.04(14) . . . . ?
C1 C2 C3 C4 -0.96(15) . . . . ?
N2 C2 C3 C4 178.48(8) . . . . ?
C2 C3 C4 C5 0.99(14) . . . . ?
C2 C3 C4 C6 -178.82(9) . . . . ?
C7 N4 C5 N1 1.96(14) . . . . ?
C7 N4 C5 C4 -177.83(8) . . . . ?
C1 N1 C5 N4 179.21(8) . . . . ?
C1 N1 C5 C4 -0.98(14) . . . . ?
C3 C4 C5 N4 179.76(8) . . . . ?
C6 C4 C5 N4 -0.43(14) . . . . ?
C3 C4 C5 N1 -0.04(15) . . . . ?
C6 C4 C5 N1 179.78(9) . . . . ?
C3 C4 C6 N3 174.1(19) . . . . ?
C5 C4 C6 N3 -6(2) . . . . ?
C5 N4 C7 C8 -170.86(8) . . . . ?
N4 C7 C8 C9 69.11(11) . . . . ?

loop_
_cod_related_entry_id
_cod_related_entry_database
_cod_related_entry_code
1 ChemSpider 25942325
